data_4516938
loop_
_publ_author_name
'Shi, Rong-Guo'
'Sun, Jing'
'Yan, Chao-Guo'

_publ_section_title
;
 Tandem Double [3 + 2] Cycloaddition Reactions at Both C-1 and C-3 Atoms
 of <i>N</i>-Cyanomethylisoquinolinium Ylide.
;
_journal_issue 11
_journal_name_full 'ACS omega'
_journal_page_first 7820
_journal_page_last 7830
_journal_paper_doi 10.1021/acsomega.7b01391
_journal_volume 2
_journal_year 2017
_chemical_formula_moiety 'C36 H23 Cl N2 O4, C2 H3 N'
_chemical_formula_sum 'C38 H26 Cl N3 O4'
_chemical_formula_weight 624.07
_space_group_crystal_system triclinic
_space_group_IT_number 2
_space_group_name_Hall '-P 1'
_space_group_name_H-M_alt 'P -1'
_atom_sites_solution_hydrogens geom
_audit_creation_method SHELXL-2014/7
_cell_angle_alpha 103.752(4)
_cell_angle_beta 94.826(4)
_cell_angle_gamma 118.541(4)
_cell_formula_units_Z 2
_cell_length_a 11.8189(15)
_cell_length_b 12.2358(15)
_cell_length_c 12.6250(16)
_cell_measurement_reflns_used 7161
_cell_measurement_temperature 296(2)
_cell_measurement_theta_max 24.33
_cell_measurement_theta_min 2.18
_cell_volume 1515.5(3)
_computing_cell_refinement 'Bruker SAINT'
_computing_data_collection 'Bruker APEX2'
_computing_data_reduction 'Bruker SAINT'
_computing_molecular_graphics 'Bruker SHELXTL'
_computing_publication_material 'Bruker SHELXTL'
_computing_structure_refinement 'SHELXL-2014/7 (Sheldrick, 2014)'
_computing_structure_solution 'SHELXS-97 (Sheldrick 2008)'
_diffrn_ambient_temperature 296(2)
_diffrn_measured_fraction_theta_full 0.991
_diffrn_measured_fraction_theta_max 0.991
_diffrn_measurement_device_type 'CCD area detector'
_diffrn_measurement_method 'phi and omega scans'
_diffrn_radiation_source 'fine-focus sealed tube'
_diffrn_radiation_type MoK\a
_diffrn_radiation_wavelength 0.71073
_diffrn_reflns_av_R_equivalents 0.0344
_diffrn_reflns_av_unetI/netI 0.0411
_diffrn_reflns_Laue_measured_fraction_full 0.991
_diffrn_reflns_Laue_measured_fraction_max 0.991
_diffrn_reflns_limit_h_max 14
_diffrn_reflns_limit_h_min -14
_diffrn_reflns_limit_k_max 15
_diffrn_reflns_limit_k_min -15
_diffrn_reflns_limit_l_max 15
_diffrn_reflns_limit_l_min -15
_diffrn_reflns_number 21145
_diffrn_reflns_point_group_measured_fraction_full 0.991
_diffrn_reflns_point_group_measured_fraction_max 0.991
_diffrn_reflns_theta_full 25.242
_diffrn_reflns_theta_max 25.999
_diffrn_reflns_theta_min 1.978
_exptl_absorpt_coefficient_mu 0.174
_exptl_absorpt_correction_T_max 0.966
_exptl_absorpt_correction_T_min 0.959
_exptl_absorpt_correction_type multi-scan
_exptl_absorpt_process_details sadabs
_exptl_crystal_colour colorless
_exptl_crystal_density_diffrn 1.368
_exptl_crystal_description block
_exptl_crystal_F_000 648
_exptl_crystal_size_max 0.240
_exptl_crystal_size_mid 0.220
_exptl_crystal_size_min 0.200
_refine_diff_density_max 0.481
_refine_diff_density_min -0.252
_refine_diff_density_rms 0.053
_refine_ls_extinction_method none
_refine_ls_goodness_of_fit_ref 1.016
_refine_ls_hydrogen_treatment constr
_refine_ls_matrix_type full
_refine_ls_number_parameters 416
_refine_ls_number_reflns 5902
_refine_ls_number_restraints 0
_refine_ls_restrained_S_all 1.016
_refine_ls_R_factor_all 0.0859
_refine_ls_R_factor_gt 0.0496
_refine_ls_shift/su_max 0.000
_refine_ls_shift/su_mean 0.000
_refine_ls_structure_factor_coef Fsqd
_refine_ls_weighting_details 'w=1/[\s^2^(Fo^2^)+(0.0942P)^2^] where P=(Fo^2^+2Fc^2^)/3'
_refine_ls_weighting_scheme calc
_refine_ls_wR_factor_gt 0.1363
_refine_ls_wR_factor_ref 0.1498
_reflns_Friedel_coverage 0.000
_reflns_number_gt 3933
_reflns_number_total 5902
_reflns_threshold_expression 'I > 2\s(I)'
_cod_data_source_file ao7b01391_si_002.cif
_cod_data_source_block 2l
_cod_database_code 4516938
_shelx_shelxl_version_number 2014/7
_shelx_space_group_comment
; 
The symmetry employed for this shelxl refinement is uniquely defined 
by the following loop, which should always be used as a source of 
symmetry information in preference to the above space-group names. 
They are only intended as comments. 
;
_shelx_estimated_absorpt_t_min 0.959
_shelx_estimated_absorpt_t_max 0.966

loop_
_space_group_symop_operation_xyz
'x, y, z'
'-x, -y, -z'

loop_
_atom_site_label
_atom_site_type_symbol
_atom_site_fract_x
_atom_site_fract_y
_atom_site_fract_z
_atom_site_U_iso_or_equiv
_atom_site_adp_type
_atom_site_occupancy
_atom_site_site_symmetry_order
_atom_site_calc_flag
_atom_site_refinement_flags_posn
_atom_site_refinement_flags_adp
Cl1 Cl 0.07592(7) 0.13433(6) 0.19296(6) 0.0826(3) Uani 1 1 d . .
N1 N 0.24009(14) 0.73436(14) 0.71725(13) 0.0380(4) Uani 1 1 d . .
N2 N 0.40902(15) 0.93164(15) 0.71839(14) 0.0437(4) Uani 1 1 d . .
H2 H 0.4705 1.0128 0.7465 0.052 Uiso 1 1 calc R U
N3 N 0.4398(3) 0.6881(3) 0.1278(3) 0.1455(14) Uani 1 1 d . .
O2 O 0.46930(13) 0.56260(13) 0.79947(13) 0.0585(4) Uani 1 1 d . .
O1 O 0.03010(13) 0.43955(13) 0.65619(13) 0.0532(4) Uani 1 1 d . .
O4 O 0.45209(15) 0.67836(13) 0.43637(13) 0.0639(4) Uani 1 1 d . .
O3 O 0.65070(15) 1.11174(14) 0.67942(12) 0.0645(4) Uani 1 1 d . .
C9 C 0.29862(17) 0.69626(17) 0.79833(15) 0.0375(4) Uani 1 1 d . .
H9 H 0.3946 0.7574 0.8198 0.045 Uiso 1 1 calc R U
C2 C 0.29910(17) 0.92561(18) 0.88137(17) 0.0424(5) Uani 1 1 d . .
C1 C 0.28462(18) 0.87216(17) 0.75711(17) 0.0423(5) Uani 1 1 d . .
H1 H 0.2207 0.8865 0.7171 0.051 Uiso 1 1 calc R U
C7 C 0.27750(18) 0.84685(18) 0.95011(17) 0.0435(5) Uani 1 1 d . .
C10 C 0.29303(17) 0.71165(17) 0.61772(16) 0.0383(4) Uani 1 1 d . .
H10 H 0.2285 0.6871 0.5495 0.046 Uiso 1 1 calc R U
C6 C 0.2886(2) 0.9000(2) 1.06327(18) 0.0529(5) Uani 1 1 d . .
H6 H 0.2748 0.8484 1.1098 0.064 Uiso 1 1 calc R U
C8 C 0.2448(2) 0.70766(18) 0.90175(17) 0.0472(5) Uani 1 1 d . .
H8A H 0.1497 0.6484 0.8827 0.057 Uiso 1 1 calc R U
H8B H 0.2841 0.6842 0.9563 0.057 Uiso 1 1 calc R U
C11 C 0.41509(18) 0.84644(17) 0.63595(16) 0.0394(5) Uani 1 1 d . .
C3 C 0.3306(2) 1.0547(2) 0.9278(2) 0.0524(5) Uani 1 1 d . .
H3 H 0.3444 1.1073 0.8821 0.063 Uiso 1 1 calc R U
C4 C 0.3416(2) 1.1059(2) 1.0404(2) 0.0572(6) Uani 1 1 d . .
H4 H 0.3637 1.1925 1.0708 0.069 Uiso 1 1 calc R U
C5 C 0.3195(2) 1.0271(2) 1.1076(2) 0.0596(6) Uani 1 1 d . .
H5 H 0.3256 1.0605 1.1836 0.072 Uiso 1 1 calc R U
C22 C 0.25099(17) 0.47862(17) 0.51206(16) 0.0368(4) Uani 1 1 d . .
C18 C 0.25902(19) 0.41570(17) 0.83073(16) 0.0416(5) Uani 1 1 d . .
C21 C 0.31438(17) 0.59571(17) 0.61807(16) 0.0379(4) Uani 1 1 d . .
H21 H 0.4101 0.6310 0.6314 0.045 Uiso 1 1 calc R U
C19 C 0.35095(19) 0.51784(18) 0.78709(16) 0.0416(5) Uani 1 1 d . .
C28 C 0.6288(2) 1.01297(19) 0.60600(17) 0.0456(5) Uani 1 1 d . .
C34 C 0.6556(2) 0.87873(19) 0.45697(17) 0.0454(5) Uani 1 1 d . .
C23 C 0.13429(18) 0.44048(18) 0.43940(17) 0.0441(5) Uani 1 1 d . .
H23 H 0.0910 0.4866 0.4569 0.053 Uiso 1 1 calc R U
C27 C 0.31034(19) 0.40510(19) 0.48507(18) 0.0461(5) Uani 1 1 d . .
H27 H 0.3872 0.4270 0.5333 0.055 Uiso 1 1 calc R U
C36 C 0.51566(19) 0.88047(18) 0.57940(16) 0.0426(5) Uani 1 1 d . .
C25 C 0.1435(2) 0.26628(19) 0.31650(18) 0.0485(5) Uani 1 1 d . .
C24 C 0.08133(19) 0.33626(19) 0.34235(18) 0.0483(5) Uani 1 1 d . .
H24 H 0.0038 0.3131 0.2943 0.058 Uiso 1 1 calc R U
C13 C 0.13018(19) 0.38147(17) 0.78885(16) 0.0418(5) Uani 1 1 d . .
C12 C 0.12824(19) 0.45690(17) 0.71358(16) 0.0398(5) Uani 1 1 d . .
C20 C 0.27138(17) 0.56230(17) 0.72502(16) 0.0378(4) Uani 1 1 d . .
C29 C 0.71555(19) 1.00581(19) 0.52914(17) 0.0452(5) Uani 1 1 d . .
C26 C 0.2574(2) 0.2995(2) 0.38754(19) 0.0529(6) Uani 1 1 d . .
H26 H 0.2988 0.2514 0.3703 0.063 Uiso 1 1 calc R U
C14 C 0.0237(2) 0.28816(19) 0.81881(19) 0.0537(6) Uani 1 1 d . .
H14 H -0.0628 0.2641 0.7898 0.064 Uiso 1 1 calc R U
C33 C 0.7165(2) 0.8440(2) 0.3784(2) 0.0620(6) Uani 1 1 d . .
H33 H 0.6754 0.7589 0.3291 0.074 Uiso 1 1 calc R U
C35 C 0.52779(19) 0.79520(19) 0.48469(17) 0.0451(5) Uani 1 1 d . .
C30 C 0.8389(2) 1.1014(2) 0.52447(19) 0.0588(6) Uani 1 1 d . .
H30 H 0.8790 1.1874 0.5716 0.071 Uiso 1 1 calc R U
C17 C 0.2859(2) 0.3589(2) 0.90423(19) 0.0570(6) Uani 1 1 d . .
H17 H 0.3721 0.3813 0.9321 0.068 Uiso 1 1 calc R U
C32 C 0.8406(2) 0.9391(3) 0.3746(2) 0.0706(7) Uani 1 1 d . .
H32 H 0.8838 0.9177 0.3225 0.085 Uiso 1 1 calc R U
C15 C 0.0511(3) 0.2332(2) 0.8925(2) 0.0671(7) Uani 1 1 d . .
H15 H -0.0181 0.1715 0.9145 0.080 Uiso 1 1 calc R U
C16 C 0.1801(3) 0.2678(2) 0.9349(2) 0.0698(7) Uani 1 1 d . .
H16 H 0.1956 0.2289 0.9849 0.084 Uiso 1 1 calc R U
C31 C 0.9002(2) 1.0641(3) 0.4469(2) 0.0686(7) Uani 1 1 d . .
H31 H 0.9844 1.1259 0.4439 0.082 Uiso 1 1 calc R U
C37 C 0.3575(3) 0.6264(3) 0.1630(3) 0.0932(9) Uani 1 1 d . .
C38 C 0.2508(4) 0.5482(4) 0.2024(3) 0.1591(19) Uani 1 1 d . .
H38A H 0.1698 0.5161 0.1498 0.239 Uiso 1 1 calc R U
H38B H 0.2515 0.5991 0.2735 0.239 Uiso 1 1 calc R U
H38C H 0.2575 0.4755 0.2111 0.239 Uiso 1 1 calc R U

loop_
_atom_site_aniso_label
_atom_site_aniso_U_11
_atom_site_aniso_U_22
_atom_site_aniso_U_33
_atom_site_aniso_U_23
_atom_site_aniso_U_13
_atom_site_aniso_U_12
Cl1 0.0897(5) 0.0654(4) 0.0669(4) 0.0006(3) 0.0159(4) 0.0302(4)
N1 0.0378(9) 0.0375(9) 0.0471(10) 0.0213(7) 0.0142(7) 0.0215(7)
N2 0.0468(10) 0.0335(8) 0.0499(10) 0.0189(8) 0.0182(8) 0.0165(7)
N3 0.100(2) 0.184(3) 0.188(4) 0.134(3) 0.060(2) 0.062(2)
O2 0.0399(9) 0.0613(9) 0.0823(11) 0.0339(9) 0.0116(8) 0.0274(7)
O1 0.0374(8) 0.0541(9) 0.0702(10) 0.0333(8) 0.0104(7) 0.0193(7)
O4 0.0725(11) 0.0391(9) 0.0619(10) 0.0135(7) 0.0275(8) 0.0144(8)
O3 0.0828(11) 0.0395(8) 0.0524(9) 0.0147(8) 0.0244(8) 0.0162(8)
C9 0.0335(10) 0.0390(10) 0.0462(11) 0.0219(9) 0.0117(8) 0.0191(8)
C2 0.0352(11) 0.0450(12) 0.0534(13) 0.0192(10) 0.0145(9) 0.0230(9)
C1 0.0423(11) 0.0394(11) 0.0538(13) 0.0225(10) 0.0146(9) 0.0234(9)
C7 0.0374(11) 0.0476(12) 0.0515(13) 0.0201(10) 0.0158(9) 0.0234(9)
C10 0.0375(10) 0.0378(10) 0.0429(11) 0.0188(9) 0.0112(9) 0.0189(8)
C6 0.0544(13) 0.0605(14) 0.0518(13) 0.0216(11) 0.0182(10) 0.0329(11)
C8 0.0493(12) 0.0481(12) 0.0509(13) 0.0248(10) 0.0164(10) 0.0251(10)
C11 0.0430(11) 0.0385(10) 0.0412(11) 0.0205(9) 0.0108(9) 0.0207(9)
C3 0.0507(13) 0.0504(13) 0.0660(15) 0.0220(11) 0.0157(11) 0.0314(10)
C4 0.0523(13) 0.0530(13) 0.0634(15) 0.0058(12) 0.0067(11) 0.0316(11)
C5 0.0589(14) 0.0737(16) 0.0504(13) 0.0101(12) 0.0125(11) 0.0415(12)
C22 0.0320(10) 0.0344(10) 0.0474(11) 0.0214(9) 0.0155(9) 0.0147(8)
C18 0.0485(12) 0.0381(10) 0.0480(12) 0.0200(9) 0.0151(9) 0.0262(9)
C21 0.0327(10) 0.0394(10) 0.0490(12) 0.0226(9) 0.0135(9) 0.0196(8)
C19 0.0412(12) 0.0398(10) 0.0486(12) 0.0166(9) 0.0099(9) 0.0231(9)
C28 0.0538(13) 0.0405(11) 0.0396(11) 0.0216(10) 0.0137(10) 0.0176(10)
C34 0.0529(12) 0.0494(12) 0.0445(12) 0.0274(10) 0.0190(10) 0.0275(10)
C23 0.0368(11) 0.0448(11) 0.0555(13) 0.0201(10) 0.0138(10) 0.0220(9)
C27 0.0403(11) 0.0465(12) 0.0592(13) 0.0225(11) 0.0144(10) 0.0251(10)
C36 0.0475(12) 0.0389(11) 0.0412(11) 0.0184(9) 0.0148(9) 0.0188(9)
C25 0.0478(12) 0.0402(11) 0.0509(13) 0.0158(10) 0.0176(10) 0.0160(10)
C24 0.0373(11) 0.0467(12) 0.0533(13) 0.0212(11) 0.0105(10) 0.0136(10)
C13 0.0456(12) 0.0371(10) 0.0477(12) 0.0199(9) 0.0148(9) 0.0214(9)
C12 0.0388(11) 0.0364(10) 0.0473(12) 0.0177(9) 0.0121(9) 0.0193(9)
C20 0.0349(10) 0.0373(10) 0.0474(11) 0.0203(9) 0.0122(9) 0.0197(8)
C29 0.0426(11) 0.0473(12) 0.0442(12) 0.0266(10) 0.0110(9) 0.0163(9)
C26 0.0567(14) 0.0476(12) 0.0667(15) 0.0209(11) 0.0246(12) 0.0331(11)
C14 0.0535(13) 0.0516(13) 0.0636(14) 0.0308(11) 0.0234(11) 0.0257(10)
C33 0.0760(16) 0.0681(15) 0.0645(15) 0.0365(13) 0.0346(13) 0.0441(13)
C35 0.0489(12) 0.0417(12) 0.0458(12) 0.0227(10) 0.0145(10) 0.0195(10)
C30 0.0501(13) 0.0598(14) 0.0526(13) 0.0323(11) 0.0083(11) 0.0119(11)
C17 0.0640(14) 0.0644(14) 0.0660(15) 0.0363(12) 0.0197(12) 0.0429(12)
C32 0.0701(17) 0.094(2) 0.0808(18) 0.0552(17) 0.0442(15) 0.0500(16)
C15 0.0730(17) 0.0645(15) 0.0886(18) 0.0521(14) 0.0415(14) 0.0379(13)
C16 0.0847(19) 0.0800(17) 0.0838(18) 0.0589(15) 0.0368(15) 0.0540(15)
C31 0.0474(14) 0.0924(19) 0.0777(18) 0.0582(16) 0.0259(13) 0.0288(14)
C37 0.082(2) 0.102(2) 0.091(2) 0.0522(19) 0.0161(17) 0.0344(18)
C38 0.144(3) 0.119(3) 0.107(3) 0.037(2) 0.043(3) -0.016(2)

loop_
_atom_type_symbol
_atom_type_description
_atom_type_scat_dispersion_real
_atom_type_scat_dispersion_imag
_atom_type_scat_source
C C 0.0033 0.0016 'International Tables Vol C Tables 4.2.6.8 and 6.1.1.4'
H H 0.0000 0.0000 'International Tables Vol C Tables 4.2.6.8 and 6.1.1.4'
N N 0.0061 0.0033 'International Tables Vol C Tables 4.2.6.8 and 6.1.1.4'
O O 0.0106 0.0060 'International Tables Vol C Tables 4.2.6.8 and 6.1.1.4'
Cl Cl 0.1484 0.1585 'International Tables Vol C Tables 4.2.6.8 and 6.1.1.4'

loop_
_geom_angle_atom_site_label_1
_geom_angle_atom_site_label_2
_geom_angle_atom_site_label_3
_geom_angle
C1 N1 C9 111.49(15)
C1 N1 C10 107.50(14)
C9 N1 C10 104.55(13)
C11 N2 C1 112.65(15)
C11 N2 H2 123.7
C1 N2 H2 123.7
N1 C9 C8 109.37(14)
N1 C9 C20 101.26(14)
C8 C9 C20 120.70(15)
N1 C9 H9 108.3
C8 C9 H9 108.3
C20 C9 H9 108.3
C3 C2 C7 119.29(19)
C3 C2 C1 119.45(18)
C7 C2 C1 121.23(17)
N1 C1 N2 102.31(14)
N1 C1 C2 114.33(15)
N2 C1 C2 114.86(16)
N1 C1 H1 108.3
N2 C1 H1 108.3
C2 C1 H1 108.3
C6 C7 C2 118.81(19)
C6 C7 C8 121.11(18)
C2 C7 C8 120.07(18)
N1 C10 C11 102.83(15)
N1 C10 C21 105.32(14)
C11 C10 C21 118.18(15)
N1 C10 H10 110.0
C11 C10 H10 110.0
C21 C10 H10 110.0
C5 C6 C7 121.2(2)
C5 C6 H6 119.4
C7 C6 H6 119.4
C7 C8 C9 108.61(15)
C7 C8 H8A 110.0
C9 C8 H8A 110.0
C7 C8 H8B 110.0
C9 C8 H8B 110.0
H8A C8 H8B 108.3
N2 C11 C36 123.51(17)
N2 C11 C10 107.36(16)
C36 C11 C10 129.12(17)
C4 C3 C2 121.0(2)
C4 C3 H3 119.5
C2 C3 H3 119.5
C3 C4 C5 119.2(2)
C3 C4 H4 120.4
C5 C4 H4 120.4
C6 C5 C4 120.4(2)
C6 C5 H5 119.8
C4 C5 H5 119.8
C27 C22 C23 117.61(18)
C27 C22 C21 119.48(17)
C23 C22 C21 122.91(16)
C17 C18 C13 120.96(18)
C17 C18 C19 129.60(19)
C13 C18 C19 109.41(16)
C22 C21 C10 117.27(15)
C22 C21 C20 114.44(14)
C10 C21 C20 104.08(14)
C22 C21 H21 106.8
C10 C21 H21 106.8
C20 C21 H21 106.8
O2 C19 C18 126.89(18)
O2 C19 C20 125.07(17)
C18 C19 C20 108.01(16)
O3 C28 C36 127.01(19)
O3 C28 C29 126.20(18)
C36 C28 C29 106.78(18)
C33 C34 C29 121.1(2)
C33 C34 C35 129.5(2)
C29 C34 C35 109.36(17)
C24 C23 C22 121.55(18)
C24 C23 H23 119.2
C22 C23 H23 119.2
C22 C27 C26 121.25(19)
C22 C27 H27 119.4
C26 C27 H27 119.4
C11 C36 C35 127.50(17)
C11 C36 C28 124.03(18)
C35 C36 C28 108.46(17)
C26 C25 C24 120.3(2)
C26 C25 Cl1 120.25(17)
C24 C25 Cl1 119.41(17)
C23 C24 C25 119.67(19)
C23 C24 H24 120.2
C25 C24 H24 120.2
C18 C13 C14 121.10(17)
C18 C13 C12 110.43(16)
C14 C13 C12 128.46(18)
O1 C12 C13 125.71(16)
O1 C12 C20 126.82(16)
C13 C12 C20 107.45(16)
C12 C20 C19 102.77(14)
C12 C20 C9 109.72(14)
C19 C20 C9 109.67(15)
C12 C20 C21 118.47(15)
C19 C20 C21 115.51(15)
C9 C20 C21 100.66(14)
C30 C29 C34 120.8(2)
C30 C29 C28 130.2(2)
C34 C29 C28 108.96(17)
C25 C26 C27 119.56(19)
C25 C26 H26 120.2
C27 C26 H26 120.2
C15 C14 C13 117.6(2)
C15 C14 H14 121.2
C13 C14 H14 121.2
C34 C33 C32 118.2(2)
C34 C33 H33 120.9
C32 C33 H33 120.9
O4 C35 C36 128.47(18)
O4 C35 C34 125.18(19)
C36 C35 C34 106.34(16)
C29 C30 C31 117.4(2)
C29 C30 H30 121.3
C31 C30 H30 121.3
C16 C17 C18 117.7(2)
C16 C17 H17 121.1
C18 C17 H17 121.1
C31 C32 C33 120.6(2)
C31 C32 H32 119.7
C33 C32 H32 119.7
C14 C15 C16 121.4(2)
C14 C15 H15 119.3
C16 C15 H15 119.3
C17 C16 C15 121.2(2)
C17 C16 H16 119.4
C15 C16 H16 119.4
C32 C31 C30 121.9(2)
C32 C31 H31 119.0
C30 C31 H31 119.0
N3 C37 C38 177.3(4)
C37 C38 H38A 109.5
C37 C38 H38B 109.5
H38A C38 H38B 109.5
C37 C38 H38C 109.5
H38A C38 H38C 109.5
H38B C38 H38C 109.5

loop_
_geom_bond_atom_site_label_1
_geom_bond_atom_site_label_2
_geom_bond_distance
Cl1 C25 1.743(2)
N1 C1 1.441(2)
N1 C9 1.470(2)
N1 C10 1.476(2)
N2 C11 1.320(2)
N2 C1 1.483(2)
N2 H2 0.8600
N3 C37 1.115(4)
O2 C19 1.213(2)
O1 C12 1.211(2)
O4 C35 1.220(2)
O3 C28 1.231(2)
C9 C8 1.505(3)
C9 C20 1.540(3)
C9 H9 0.9800
C2 C3 1.393(3)
C2 C7 1.395(3)
C2 C1 1.509(3)
C1 H1 0.9800
C7 C6 1.388(3)
C7 C8 1.503(3)
C10 C11 1.531(2)
C10 C21 1.556(2)
C10 H10 0.9800
C6 C5 1.369(3)
C6 H6 0.9300
C8 H8A 0.9700
C8 H8B 0.9700
C11 C36 1.381(3)
C3 C4 1.378(3)
C3 H3 0.9300
C4 C5 1.380(3)
C4 H4 0.9300
C5 H5 0.9300
C22 C27 1.384(3)
C22 C23 1.389(3)
C22 C21 1.516(3)
C18 C17 1.383(3)
C18 C13 1.387(3)
C18 C19 1.475(3)
C21 C20 1.558(3)
C21 H21 0.9800
C19 C20 1.537(3)
C28 C36 1.457(3)
C28 C29 1.488(3)
C34 C33 1.377(3)
C34 C29 1.384(3)
C34 C35 1.494(3)
C23 C24 1.373(3)
C23 H23 0.9300
C27 C26 1.385(3)
C27 H27 0.9300
C36 C35 1.455(3)
C25 C26 1.372(3)
C25 C24 1.374(3)
C24 H24 0.9300
C13 C14 1.394(3)
C13 C12 1.480(3)
C12 C20 1.527(2)
C29 C30 1.383(3)
C26 H26 0.9300
C14 C15 1.370(3)
C14 H14 0.9300
C33 C32 1.383(3)
C33 H33 0.9300
C30 C31 1.384(3)
C30 H30 0.9300
C17 C16 1.382(3)
C17 H17 0.9300
C32 C31 1.367(3)
C32 H32 0.9300
C15 C16 1.389(3)
C15 H15 0.9300
C16 H16 0.9300
C31 H31 0.9300
C37 C38 1.390(4)
C38 H38A 0.9600
C38 H38B 0.9600
C38 H38C 0.9600

loop_
_geom_hbond_atom_site_label_D
_geom_hbond_atom_site_label_H
_geom_hbond_atom_site_label_A
_geom_hbond_distance_DH
_geom_hbond_distance_HA
_geom_hbond_distance_DA
_geom_hbond_angle_DHA
N2 H2 O3 0.86 2.25 2.827(2) 124.8
